data_4505768
loop_
_publ_author_name
'Bond, Andrew D.'
'Feeder, Neil'
'Redman, James E.'
'Teat, Simon J.'
'Sanders, Jeremy K. M.'

_publ_section_title
;
 Molecular Conformation and Intermolecular Interactions in the Crystal
 Structures of Free-Base 5,15-Diarylporphyrins
;
_journal_issue 1
_journal_name_full 'Crystal Growth &amp; Design'
_journal_page_first 27
_journal_paper_doi 10.1021/cg010029u
_journal_volume 2
_journal_year 2002
_chemical_formula_moiety 'C62 H82 N4 O2'
_chemical_formula_sum 'C62 H82 N4 O2'
_chemical_formula_weight 915.32
_chemical_name_systematic
; 
 5,15-bis(3-methoxyphenyl)-2,8,12,18-tetrahexyl-3,7,13,17-tetramethylporphyrin 
;
_space_group_IT_number 2
_symmetry_cell_setting triclinic
_symmetry_space_group_name_Hall '-P 1'
_symmetry_space_group_name_H-M 'P -1'
_atom_sites_solution_hydrogens geom
_atom_sites_solution_primary direct
_atom_sites_solution_secondary difmap
_cell_angle_alpha 81.20(1)
_cell_angle_beta 75.28(1)
_cell_angle_gamma 86.76(1)
_cell_formula_units_Z 1
_cell_length_a 7.998(1)
_cell_length_b 12.450(1)
_cell_length_c 14.476(1)
_cell_measurement_reflns_used 7435
_cell_measurement_temperature 150(2)
_cell_measurement_theta_max 19.59
_cell_measurement_theta_min 3.67
_cell_volume 1377.5(2)
_computing_cell_refinement 'Bruker SAINT (Bruker AXS, 1994)'
_computing_data_collection 'Bruker SMART (Bruker AXS, 1994)'
_computing_data_reduction 'Bruker SAINT (Bruker AXS, 1994)'
_computing_molecular_graphics 'XP (Sheldrick, 1993)'
_computing_publication_material 'SHELXL-97 (Sheldrick, 1997)'
_computing_structure_refinement 'SHELXL-97 (Sheldrick, 1997)'
_computing_structure_solution 'SHELXS-97 (Sheldrick, 1997)'
_diffrn_ambient_temperature 150(2)
_diffrn_detector_area_resol_mean 8.192
_diffrn_measured_fraction_theta_full 0.816
_diffrn_measured_fraction_theta_max 0.816
_diffrn_measurement_device_type 'Bruker SMART CCD'
_diffrn_measurement_method 'Thin slice \w-scans'
_diffrn_radiation_monochromator 'Silicon 111'
_diffrn_radiation_source 'Beamline ID11, ESRF'
_diffrn_radiation_type synchrotron
_diffrn_radiation_wavelength 0.5062
_diffrn_reflns_av_R_equivalents 0.1417
_diffrn_reflns_av_sigmaI/netI 0.1841
_diffrn_reflns_limit_h_max 10
_diffrn_reflns_limit_h_min -6
_diffrn_reflns_limit_k_max 16
_diffrn_reflns_limit_k_min -16
_diffrn_reflns_limit_l_max 18
_diffrn_reflns_limit_l_min -17
_diffrn_reflns_number 11789
_diffrn_reflns_theta_full 19.59
_diffrn_reflns_theta_max 19.59
_diffrn_reflns_theta_min 3.67
_diffrn_standards_number 0
_exptl_absorpt_coefficient_mu 0.066
_exptl_absorpt_correction_T_max 0.9996
_exptl_absorpt_correction_T_min 0.9957
_exptl_absorpt_correction_type multi-scan
_exptl_absorpt_process_details
;
 Correction applied by SADABS - note that the transmission factors are
 not real since they include corrections for beam decay and possibly
 crystal decay (the two cannot be distinguished).

 The numbers listed in the CIF are those calculated by SHELXL. 
;
_exptl_crystal_colour red
_exptl_crystal_density_diffrn 1.103
_exptl_crystal_density_method 'not measured'
_exptl_crystal_description plate
_exptl_crystal_F_000 498
_exptl_crystal_size_max 0.10
_exptl_crystal_size_mid 0.04
_exptl_crystal_size_min 0.01
_refine_diff_density_max 0.445
_refine_diff_density_min -0.621
_refine_diff_density_rms 0.108
_refine_ls_extinction_method none
_refine_ls_goodness_of_fit_ref 0.927
_refine_ls_hydrogen_treatment mixed
_refine_ls_matrix_type full
_refine_ls_number_parameters 323
_refine_ls_number_reflns 5478
_refine_ls_number_restraints 27
_refine_ls_restrained_S_all 0.950
_refine_ls_R_factor_all 0.1344
_refine_ls_R_factor_gt 0.0866
_refine_ls_shift/su_max 0.000
_refine_ls_shift/su_mean 0.000
_refine_ls_structure_factor_coef Fsqd
_refine_ls_weighting_details 'calc w=1/[\s^2^(Fo^2^)+(0.1134P)^2^+0.0000P] where P=(Fo^2^+2Fc^2^)/3'
_refine_ls_weighting_scheme calc
_refine_ls_wR_factor_gt 0.2102
_refine_ls_wR_factor_ref 0.2270
_reflns_number_gt 3105
_reflns_number_total 5478
_reflns_threshold_expression >2sigma(I)
_cod_data_source_file cg010029u.cif
_cod_data_source_block js9921
_cod_original_sg_symbol_H-M P-1
_cod_database_code 4505768

loop_
_symmetry_equiv_pos_as_xyz
'x, y, z'
'-x, -y, -z'

loop_
_atom_site_label
_atom_site_type_symbol
_atom_site_fract_x
_atom_site_fract_y
_atom_site_fract_z
_atom_site_U_iso_or_equiv
_atom_site_adp_type
_atom_site_occupancy
_atom_site_symmetry_multiplicity
_atom_site_calc_flag
_atom_site_refinement_flags
_atom_site_disorder_assembly
_atom_site_disorder_group
C13 C 0.0946(3) 0.39229(19) 0.3221(2) 0.0351(6) Uani 0.70 1 d P A 1
C14 C 0.0140(4) 0.4789(2) 0.3691(2) 0.0500(8) Uani 0.70 1 d P A 1
H14 H -0.0593 0.4655 0.4324 0.060 Uiso 0.70 1 calc PR A 1
C15 C 0.0426(6) 0.5856(2) 0.3215(3) 0.0656(10) Uani 0.70 1 d P A 1
H15 H -0.0118 0.6440 0.3540 0.079 Uiso 0.70 1 calc PR A 1
C16 C 0.1461(5) 0.6088(2) 0.2302(3) 0.0626(10) Uani 0.70 1 d P A 1
H16 H 0.1646 0.6816 0.1993 0.075 Uiso 0.70 1 calc PR A 1
C17 C 0.2224(4) 0.5228(2) 0.18465(17) 0.0536(9) Uani 0.70 1 d PD A 1
C18 C 0.2008(4) 0.4142(2) 0.2289(2) 0.0419(7) Uani 0.70 1 d P A 1
H18 H 0.2575 0.3568 0.1960 0.050 Uiso 0.70 1 calc PR A 1
O1 O 0.3309(4) 0.5386(2) 0.09436(17) 0.0505(8) Uani 0.70 1 d PD A 1
C31 C 0.3382(7) 0.6467(4) 0.0401(4) 0.0644(14) Uani 0.70 1 d P A 1
H31A H 0.4196 0.6466 -0.0232 0.097 Uiso 0.70 1 calc PR A 1
H31B H 0.3768 0.6977 0.0753 0.097 Uiso 0.70 1 calc PR A 1
H31C H 0.2230 0.6690 0.0314 0.097 Uiso 0.70 1 calc PR A 1
C13' C 0.0946(3) 0.39229(19) 0.3221(2) 0.0351(6) Uani 0.30 1 d P A 2
C14' C 0.2008(4) 0.4142(2) 0.2289(2) 0.0419(7) Uani 0.30 1 d P A 2
H14' H 0.2575 0.3568 0.1960 0.050 Uiso 0.30 1 calc PR A 2
C15' C 0.2224(4) 0.5228(2) 0.18465(17) 0.0536(9) Uani 0.30 1 d P A 2
H15' H 0.2926 0.5374 0.1206 0.064 Uiso 0.30 1 calc PR A 2
C16' C 0.1461(5) 0.6088(2) 0.2302(3) 0.0626(10) Uani 0.30 1 d P A 2
H16' H 0.1646 0.6816 0.1993 0.075 Uiso 0.30 1 calc PR A 2
C17' C 0.0426(6) 0.5856(2) 0.3215(3) 0.0656(10) Uani 0.30 1 d PD A 2
C18' C 0.0140(4) 0.4789(2) 0.3691(2) 0.0500(8) Uani 0.30 1 d P A 2
H18' H -0.0593 0.4655 0.4324 0.060 Uiso 0.30 1 calc PR A 2
O1' O 0.0188(12) 0.6755(5) 0.3672(6) 0.081(3) Uani 0.30 1 d PD A 2
C31' C 0.0706(19) 0.7779(9) 0.3150(10) 0.074(4) Uani 0.30 1 d P A 2
H31D H 0.0431 0.8330 0.3586 0.111 Uiso 0.30 1 calc PR A 2
H31E H 0.0095 0.7959 0.2638 0.111 Uiso 0.30 1 calc PR A 2
H31F H 0.1955 0.7762 0.2863 0.111 Uiso 0.30 1 calc PR A 2
N1 N -0.1011(3) 0.11001(16) 0.40070(15) 0.0332(5) Uani 1 1 d . . .
H1 H -0.0448 0.0707 0.4394 0.040 Uiso 0.50 1 calc PR . .
N2 N 0.1650(3) 0.13084(16) 0.48586(15) 0.0345(5) Uani 1 1 d . A .
H2 H 0.0889 0.0824 0.4861 0.041 Uiso 0.50 1 calc PR . .
C1 C -0.2397(3) 0.07747(19) 0.37365(18) 0.0329(6) Uani 1 1 d . . .
C2 C -0.2961(3) 0.16539(19) 0.30768(18) 0.0341(6) Uani 1 1 d . . .
C3 C -0.1856(3) 0.25183(19) 0.29646(18) 0.0315(6) Uani 1 1 d . . .
C4 C -0.0644(3) 0.21654(19) 0.35613(18) 0.0319(6) Uani 1 1 d . A .
C5 C 0.0693(3) 0.27612(19) 0.37307(18) 0.0318(6) Uani 1 1 d . . .
C6 C 0.1785(3) 0.23545(19) 0.43435(18) 0.0322(6) Uani 1 1 d . A .
C7 C 0.3220(3) 0.28936(19) 0.45449(18) 0.0330(6) Uani 1 1 d . . .
C8 C 0.3922(3) 0.21536(19) 0.51647(18) 0.0322(6) Uani 1 1 d . A .
C9 C 0.2909(3) 0.11606(19) 0.53638(18) 0.0322(6) Uani 1 1 d . . .
C10 C 0.3244(3) 0.02280(19) 0.59745(19) 0.0346(6) Uani 1 1 d . . .
H10A H 0.4204 0.0283 0.6237 0.042 Uiso 1 1 calc R . .
C11 C -0.1997(4) 0.3600(2) 0.2342(2) 0.0416(7) Uani 1 1 d . . .
H11A H -0.2943 0.3577 0.2028 0.062 Uiso 1 1 calc R . .
H11B H -0.0909 0.3740 0.1849 0.062 Uiso 1 1 calc R . .
H11C H -0.2229 0.4181 0.2747 0.062 Uiso 1 1 calc R . .
C12 C 0.3916(4) 0.4032(2) 0.4161(2) 0.0395(7) Uani 1 1 d . A .
H12A H 0.4889 0.4144 0.4430 0.059 Uiso 1 1 calc R . .
H12B H 0.2999 0.4571 0.4350 0.059 Uiso 1 1 calc R . .
H12C H 0.4306 0.4115 0.3456 0.059 Uiso 1 1 calc R . .
C19 C -0.4443(4) 0.1604(2) 0.26313(19) 0.0377(6) Uani 1 1 d D C .
H19A H -0.4902 0.2351 0.2497 0.045 Uiso 1 1 calc R . .
H19B H -0.5373 0.1178 0.3106 0.045 Uiso 1 1 calc R . .
C20 C -0.4006(4) 0.1098(2) 0.1691(2) 0.0494(7) Uani 1 1 d D . .
H20A H -0.3064 0.1515 0.1217 0.059 Uiso 1 1 calc R B 1
H20B H -0.3572 0.0344 0.1825 0.059 Uiso 1 1 calc R B 1
C21 C -0.5543(5) 0.1077(3) 0.1242(2) 0.0623(9) Uani 0.50 1 d PD C 1
H21A H -0.5160 0.0751 0.0639 0.075 Uiso 0.50 1 calc PR C 1
H21B H -0.5938 0.1833 0.1072 0.075 Uiso 0.50 1 calc PR C 1
C22 C -0.7140(9) 0.0400(6) 0.1952(5) 0.052(2) Uiso 0.50 1 d PD C 1
H22A H -0.6756 -0.0322 0.2225 0.062 Uiso 0.50 1 calc PR C 1
H22B H -0.7748 0.0800 0.2485 0.062 Uiso 0.50 1 calc PR C 1
C23 C -0.8311(11) 0.0297(7) 0.1247(7) 0.073(3) Uiso 0.50 1 d PD C 1
H23A H -0.8971 0.0981 0.1136 0.088 Uiso 0.50 1 calc PR C 1
H23B H -0.7601 0.0124 0.0618 0.088 Uiso 0.50 1 calc PR C 1
C24 C -0.9547(10) -0.0644(6) 0.1766(6) 0.076(2) Uiso 0.50 1 d PD C 1
H24A H -1.0323 -0.0757 0.1364 0.114 Uiso 0.50 1 calc PR C 1
H24B H -1.0232 -0.0460 0.2387 0.114 Uiso 0.50 1 calc PR C 1
H24C H -0.8870 -0.1311 0.1874 0.114 Uiso 0.50 1 calc PR C 1
C21' C -0.5543(5) 0.1077(3) 0.1242(2) 0.0623(9) Uani 0.50 1 d P C 2
H21C H -0.6165 0.1787 0.1273 0.075 Uiso 0.50 1 calc PR C 2
H21D H -0.5091 0.1000 0.0552 0.075 Uiso 0.50 1 calc PR C 2
C22' C -0.6793(9) 0.0211(7) 0.1694(7) 0.074(3) Uiso 0.50 1 d PD C 2
H22C H -0.6838 0.0084 0.2391 0.088 Uiso 0.50 1 calc PR C 2
H22D H -0.6313 -0.0461 0.1431 0.088 Uiso 0.50 1 calc PR C 2
C23' C -0.8740(10) 0.0355(7) 0.1595(7) 0.065(2) Uiso 0.50 1 d PD C 2
H23C H -0.9562 -0.0019 0.2170 0.078 Uiso 0.50 1 calc PR C 2
H23D H -0.9085 0.1131 0.1487 0.078 Uiso 0.50 1 calc PR C 2
C24' C -0.8618(13) -0.0199(8) 0.0695(6) 0.094(3) Uiso 0.50 1 d PD C 2
H24D H -0.9739 -0.0139 0.0531 0.141 Uiso 0.50 1 calc PR C 2
H24E H -0.8301 -0.0969 0.0831 0.141 Uiso 0.50 1 calc PR C 2
H24F H -0.7736 0.0157 0.0151 0.141 Uiso 0.50 1 calc PR C 2
C25 C 0.5431(3) 0.2340(2) 0.55653(19) 0.0376(6) Uani 1 1 d D . .
H25A H 0.6366 0.2689 0.5035 0.045 Uiso 1 1 calc R A .
H25B H 0.5879 0.1628 0.5819 0.045 Uiso 1 1 calc R . .
C26 C 0.4962(4) 0.3061(2) 0.63803(19) 0.0416(7) Uani 1 1 d D A .
H26A H 0.6044 0.3284 0.6505 0.050 Uiso 1 1 calc R . .
H26B H 0.4358 0.3728 0.6156 0.050 Uiso 1 1 calc R . .
C27 C 0.3816(4) 0.2504(2) 0.73288(19) 0.0400(6) Uani 1 1 d D . .
H27A H 0.4468 0.1886 0.7596 0.048 Uiso 1 1 calc R A .
H27B H 0.2791 0.2209 0.7196 0.048 Uiso 1 1 calc R . .
C28 C 0.3211(4) 0.3278(2) 0.8083(2) 0.0495(8) Uani 1 1 d D A .
H28A H 0.4237 0.3619 0.8172 0.059 Uiso 1 1 calc R . .
H28B H 0.2487 0.3865 0.7832 0.059 Uiso 1 1 calc R . .
C29 C 0.2176(5) 0.2730(3) 0.9069(2) 0.0633(9) Uani 1 1 d D . .
H29A H 0.1171 0.2365 0.8981 0.076 Uiso 1 1 calc R A .
H29B H 0.2914 0.2165 0.9338 0.076 Uiso 1 1 calc R . .
C30 C 0.1529(7) 0.3532(4) 0.9793(3) 0.0973(15) Uani 1 1 d D A .
H30A H 0.0867 0.3141 1.0405 0.146 Uiso 1 1 calc R . .
H30B H 0.0787 0.4089 0.9535 0.146 Uiso 1 1 calc R . .
H30C H 0.2519 0.3878 0.9902 0.146 Uiso 1 1 calc R . .

loop_
_atom_site_aniso_label
_atom_site_aniso_U_11
_atom_site_aniso_U_22
_atom_site_aniso_U_33
_atom_site_aniso_U_23
_atom_site_aniso_U_13
_atom_site_aniso_U_12
C13 0.0346(14) 0.0304(13) 0.0419(15) 0.0003(11) -0.0140(11) -0.0103(10)
C14 0.068(2) 0.0362(16) 0.0512(19) -0.0072(13) -0.0218(15) -0.0074(13)
C15 0.111(3) 0.0325(17) 0.070(3) -0.0085(16) -0.052(2) -0.0034(17)
C16 0.088(3) 0.0318(16) 0.080(3) 0.0125(16) -0.051(2) -0.0215(15)
C17 0.0558(19) 0.0534(19) 0.0535(19) 0.0196(15) -0.0270(15) -0.0292(14)
C18 0.0417(16) 0.0395(15) 0.0443(16) 0.0068(12) -0.0150(12) -0.0133(11)
O1 0.0596(19) 0.0441(16) 0.0390(16) 0.0162(13) -0.0050(13) -0.0204(13)
C31 0.067(3) 0.062(3) 0.056(3) 0.032(2) -0.020(2) -0.027(2)
C13' 0.0346(14) 0.0304(13) 0.0419(15) 0.0003(11) -0.0140(11) -0.0103(10)
C14' 0.0417(16) 0.0395(15) 0.0443(16) 0.0068(12) -0.0150(12) -0.0133(11)
C15' 0.0558(19) 0.0534(19) 0.0535(19) 0.0196(15) -0.0270(15) -0.0292(14)
C16' 0.088(3) 0.0318(16) 0.080(3) 0.0125(16) -0.051(2) -0.0215(15)
C17' 0.111(3) 0.0325(17) 0.070(3) -0.0085(16) -0.052(2) -0.0034(17)
C18' 0.068(2) 0.0362(16) 0.0512(19) -0.0072(13) -0.0218(15) -0.0074(13)
O1' 0.088(6) 0.065(5) 0.084(7) -0.008(5) -0.011(5) -0.008(4)
C31' 0.087(10) 0.048(7) 0.088(10) -0.002(6) -0.026(8) -0.006(6)
N1 0.0357(12) 0.0293(11) 0.0352(12) 0.0003(9) -0.0109(9) -0.0091(8)
N2 0.0369(13) 0.0306(11) 0.0355(12) 0.0019(9) -0.0099(10) -0.0116(8)
C1 0.0340(14) 0.0338(13) 0.0329(14) -0.0026(10) -0.0116(11) -0.0074(10)
C2 0.0376(15) 0.0333(13) 0.0323(14) -0.0021(10) -0.0107(11) -0.0064(10)
C3 0.0319(14) 0.0334(13) 0.0301(13) -0.0024(10) -0.0095(10) -0.0056(10)
C4 0.0363(14) 0.0298(13) 0.0282(13) -0.0028(10) -0.0048(10) -0.0077(10)
C5 0.0316(13) 0.0307(13) 0.0317(13) -0.0009(10) -0.0052(10) -0.0103(9)
C6 0.0346(14) 0.0290(12) 0.0312(13) -0.0007(10) -0.0053(11) -0.0090(10)
C7 0.0334(14) 0.0342(13) 0.0322(13) -0.0028(10) -0.0083(11) -0.0122(10)
C8 0.0302(14) 0.0326(13) 0.0345(14) -0.0047(10) -0.0075(11) -0.0090(10)
C9 0.0294(13) 0.0346(13) 0.0347(14) -0.0013(10) -0.0118(11) -0.0102(10)
C10 0.0340(14) 0.0345(13) 0.0383(15) -0.0029(11) -0.0137(11) -0.0101(10)
C11 0.0430(16) 0.0381(15) 0.0415(16) 0.0054(12) -0.0108(12) -0.0102(11)
C12 0.0397(15) 0.0350(14) 0.0433(16) 0.0020(11) -0.0105(12) -0.0165(11)
C19 0.0393(15) 0.0354(14) 0.0406(15) -0.0016(11) -0.0152(12) -0.0063(10)
C20 0.055(2) 0.0511(18) 0.0473(18) -0.0080(14) -0.0219(14) -0.0040(13)
C21 0.071(2) 0.071(2) 0.058(2) -0.0192(17) -0.0353(18) -0.0014(17)
C21' 0.071(2) 0.071(2) 0.058(2) -0.0192(17) -0.0353(18) -0.0014(17)
C25 0.0348(14) 0.0388(14) 0.0406(15) -0.0014(11) -0.0115(11) -0.0148(11)
C26 0.0517(17) 0.0333(14) 0.0440(16) -0.0013(11) -0.0185(13) -0.0189(11)
C27 0.0460(16) 0.0332(14) 0.0431(16) 0.0002(11) -0.0168(13) -0.0085(11)
C28 0.062(2) 0.0404(16) 0.0515(19) -0.0066(13) -0.0225(15) -0.0041(13)
C29 0.066(2) 0.073(2) 0.050(2) -0.0106(17) -0.0137(17) 0.0023(17)
C30 0.103(4) 0.122(4) 0.068(3) -0.039(3) -0.013(3) 0.019(3)

loop_
_atom_type_symbol
_atom_type_description
_atom_type_scat_dispersion_real
_atom_type_scat_dispersion_imag
_atom_type_scat_source
C C 0.0033 0.0016 'International Tables Vol C Tables 4.2.6.8 and 6.1.1.4'
H H 0.0000 0.0000 'International Tables Vol C Tables 4.2.6.8 and 6.1.1.4'
N N 0.0061 0.0033 'International Tables Vol C Tables 4.2.6.8 and 6.1.1.4'
O O 0.0106 0.0060 'International Tables Vol C Tables 4.2.6.8 and 6.1.1.4'

loop_
_geom_angle_atom_site_label_1
_geom_angle_atom_site_label_2
_geom_angle_atom_site_label_3
_geom_angle
_geom_angle_site_symmetry_1
_geom_angle_site_symmetry_3
C18 C13 C14 119.2(2) . .
C18 C13 C5 120.5(2) . .
C14 C13 C5 120.3(2) . .
C15 C14 C13 119.2(3) . .
C15 C14 H14 120.4 . .
C13 C14 H14 120.4 . .
C16 C15 C14 122.4(3) . .
C16 C15 H15 118.8 . .
C14 C15 H15 118.8 . .
C15 C16 C17 117.6(3) . .
C15 C16 H16 121.2 . .
C17 C16 H16 121.2 . .
O1 C17 C16 121.5(3) . .
O1 C17 C18 115.8(3) . .
C16 C17 C18 122.7(2) . .
C13 C18 C17 118.8(3) . .
C13 C18 H18 120.6 . .
C17 C18 H18 120.6 . .
C17 O1 C31 117.9(3) . .
O1 C31 H31A 109.5 . .
O1 C31 H31B 109.5 . .
H31A C31 H31B 109.5 . .
O1 C31 H31C 109.5 . .
H31A C31 H31C 109.5 . .
H31B C31 H31C 109.5 . .
O1' C31' H31D 109.5 . .
O1' C31' H31E 109.5 . .
H31D C31' H31E 109.5 . .
O1' C31' H31F 109.5 . .
H31D C31' H31F 109.5 . .
H31E C31' H31F 109.5 . .
C1 N1 C4 107.9(2) . .
C1 N1 N2 166.41(16) . .
C4 N1 N2 85.47(14) . .
C1 N1 N2 76.68(13) . 2_556
C4 N1 N2 175.24(17) . 2_556
N2 N1 N2 89.89(8) . 2_556
C1 N1 H1 126.0 . .
C4 N1 H1 126.0 . .
N2 N1 H1 40.6 . .
N2 N1 H1 49.4 2_556 .
C9 N2 C6 108.47(19) . .
C9 N2 N1 166.65(15) . .
C6 N2 N1 84.81(15) . .
C9 N2 H2 125.8 . .
C6 N2 H2 125.8 . .
N1 N2 H2 41.0 . .
N1 C1 C10 128.0(2) . 2_556
N1 C1 C2 109.8(2) . .
C10 C1 C2 122.2(2) 2_556 .
C3 C2 C1 106.5(2) . .
C3 C2 C19 128.0(2) . .
C1 C2 C19 125.4(2) . .
C2 C3 C4 106.7(2) . .
C2 C3 C11 123.8(2) . .
C4 C3 C11 129.5(2) . .
N1 C4 C5 121.9(2) . .
N1 C4 C3 109.0(2) . .
C5 C4 C3 129.0(2) . .
C6 C5 C4 125.0(2) . .
C6 C5 C13 117.9(2) . .
C4 C5 C13 117.1(2) . .
C6 C5 C5 62.24(12) . 2_556
C4 C5 C5 62.73(13) . 2_556
C13 C5 C5 178.55(17) . 2_556
N2 C6 C5 122.9(2) . .
N2 C6 C7 108.2(2) . .
C5 C6 C7 129.0(2) . .
C8 C7 C6 107.2(2) . .
C8 C7 C12 123.3(2) . .
C6 C7 C12 129.5(2) . .
C7 C8 C9 107.0(2) . .
C7 C8 C25 126.3(2) . .
C9 C8 C25 126.7(2) . .
N2 C9 C10 127.7(2) . .
N2 C9 C8 109.1(2) . .
C10 C9 C8 123.2(2) . .
C9 C10 C1 131.0(3) . 2_556
C9 C10 C10 65.61(14) . 2_556
C1 C10 C10 65.40(15) 2_556 2_556
C9 C10 H10A 114.5 . .
C1 C10 H10A 114.5 2_556 .
C10 C10 H10A 178.0 2_556 .
C3 C11 H11A 109.5 . .
C3 C11 H11B 109.5 . .
H11A C11 H11B 109.5 . .
C3 C11 H11C 109.5 . .
H11A C11 H11C 109.5 . .
H11B C11 H11C 109.5 . .
C7 C12 H12A 109.5 . .
C7 C12 H12B 109.5 . .
H12A C12 H12B 109.5 . .
C7 C12 H12C 109.5 . .
H12A C12 H12C 109.5 . .
H12B C12 H12C 109.5 . .
C2 C19 C20 115.0(2) . .
C2 C19 H19A 108.5 . .
C20 C19 H19A 108.5 . .
C2 C19 H19B 108.5 . .
C20 C19 H19B 108.5 . .
H19A C19 H19B 107.5 . .
C21 C20 C19 113.7(3) . .
C21 C20 H20A 108.8 . .
C19 C20 H20A 108.8 . .
C21 C20 H20B 108.8 . .
C19 C20 H20B 108.8 . .
H20A C20 H20B 107.7 . .
C20 C21 C22 112.8(3) . .
C20 C21 H21A 109.0 . .
C22 C21 H21A 109.0 . .
C20 C21 H21B 109.0 . .
C22 C21 H21B 109.0 . .
H21A C21 H21B 107.8 . .
C23 C22 C21 101.6(5) . .
C23 C22 H22A 111.5 . .
C21 C22 H22A 111.5 . .
C23 C22 H22B 111.5 . .
C21 C22 H22B 111.5 . .
H22A C22 H22B 109.3 . .
C24 C23 C22 104.9(6) . .
C24 C23 H23A 110.8 . .
C22 C23 H23A 110.8 . .
C24 C23 H23B 110.8 . .
C22 C23 H23B 110.8 . .
H23A C23 H23B 108.8 . .
C23 C24 H24A 109.5 . .
C23 C24 H24B 109.5 . .
H24A C24 H24B 109.5 . .
C23 C24 H24C 109.5 . .
H24A C24 H24C 109.5 . .
H24B C24 H24C 109.5 . .
C23' C22' H22C 107.3 . .
C23' C22' H22D 107.3 . .
H22C C22' H22D 106.9 . .
C24' C23' C22' 100.8(6) . .
C24' C23' H23C 111.6 . .
C22' C23' H23C 111.6 . .
C24' C23' H23D 111.6 . .
C22' C23' H23D 111.6 . .
H23C C23' H23D 109.4 . .
C23' C24' H24D 109.5 . .
C23' C24' H24E 109.5 . .
H24D C24' H24E 109.5 . .
C23' C24' H24F 109.5 . .
H24D C24' H24F 109.5 . .
H24E C24' H24F 109.5 . .
C8 C25 C26 113.3(2) . .
C8 C25 H25A 108.9 . .
C26 C25 H25A 108.9 . .
C8 C25 H25B 108.9 . .
C26 C25 H25B 108.9 . .
H25A C25 H25B 107.7 . .
C27 C26 C25 114.07(19) . .
C27 C26 H26A 108.7 . .
C25 C26 H26A 108.7 . .
C27 C26 H26B 108.7 . .
C25 C26 H26B 108.7 . .
H26A C26 H26B 107.6 . .
C26 C27 C28 112.7(2) . .
C26 C27 H27A 109.1 . .
C28 C27 H27A 109.1 . .
C26 C27 H27B 109.1 . .
C28 C27 H27B 109.1 . .
H27A C27 H27B 107.8 . .
C29 C28 C27 114.2(2) . .
C29 C28 H28A 108.7 . .
C27 C28 H28A 108.7 . .
C29 C28 H28B 108.7 . .
C27 C28 H28B 108.7 . .
H28A C28 H28B 107.6 . .
C30 C29 C28 112.9(3) . .
C30 C29 H29A 109.0 . .
C28 C29 H29A 109.0 . .
C30 C29 H29B 109.0 . .
C28 C29 H29B 109.0 . .
H29A C29 H29B 107.8 . .
C29 C30 H30A 109.5 . .
C29 C30 H30B 109.5 . .
H30A C30 H30B 109.5 . .
C29 C30 H30C 109.5 . .
H30A C30 H30C 109.5 . .
H30B C30 H30C 109.5 . .

loop_
_geom_bond_atom_site_label_1
_geom_bond_atom_site_label_2
_geom_bond_distance
_geom_bond_site_symmetry_2
C13 C18 1.396(4) .
C13 C14 1.402(4) .
C13 C5 1.519(3) .
C14 C15 1.402(4) .
C14 H14 0.9500 .
C15 C16 1.368(5) .
C15 H15 0.9500 .
C16 C17 1.375(5) .
C16 H16 0.9500 .
C17 O1 1.3652(10) .
C17 C18 1.404(4) .
C18 H18 0.9500 .
O1 C31 1.447(5) .
C31 H31A 0.9800 .
C31 H31B 0.9800 .
C31 H31C 0.9800 .
O1' C31' 1.405(14) .
C31' H31D 0.9800 .
C31' H31E 0.9800 .
C31' H31F 0.9800 .
N1 C1 1.366(3) .
N1 C4 1.395(3) .
N1 N2 2.759(3) .
N1 N2 3.192(3) 2_556
N1 H1 0.8800 .
N2 C9 1.376(3) .
N2 C6 1.393(3) .
N2 H2 0.8800 .
C1 C10 1.408(3) 2_556
C1 C2 1.468(4) .
C2 C3 1.395(3) .
C2 C19 1.495(4) .
C3 C4 1.463(4) .
C3 C11 1.517(3) .
C4 C5 1.425(3) .
C5 C6 1.419(4) .
C5 C5 7.284(5) 2_556
C6 C7 1.473(3) .
C7 C8 1.383(4) .
C7 C12 1.523(3) .
C8 C9 1.467(3) .
C8 C25 1.509(4) .
C9 C10 1.404(4) .
C10 C1 1.408(3) 2_556
C10 C10 6.593(5) 2_556
C10 H10A 0.9500 .
C11 H11A 0.9800 .
C11 H11B 0.9800 .
C11 H11C 0.9800 .
C12 H12A 0.9800 .
C12 H12B 0.9800 .
C12 H12C 0.9800 .
C19 C20 1.538(4) .
C19 H19A 0.9900 .
C19 H19B 0.9900 .
C20 C21 1.533(4) .
C20 H20A 0.9900 .
C20 H20B 0.9900 .
C21 C22 1.608(6) .
C21 H21A 0.9900 .
C21 H21B 0.9900 .
C22 C23 1.574(8) .
C22 H22A 0.9900 .
C22 H22B 0.9900 .
C23 C24 1.548(8) .
C23 H23A 0.9900 .
C23 H23B 0.9900 .
C24 H24A 0.9800 .
C24 H24B 0.9800 .
C24 H24C 0.9800 .
C22' C23' 1.597(8) .
C22' H22C 0.9900 .
C22' H22D 0.9900 .
C23' C24' 1.544(8) .
C23' H23C 0.9900 .
C23' H23D 0.9900 .
C24' H24D 0.9800 .
C24' H24E 0.9800 .
C24' H24F 0.9800 .
C25 C26 1.549(3) .
C25 H25A 0.9900 .
C25 H25B 0.9900 .
C26 C27 1.532(3) .
C26 H26A 0.9900 .
C26 H26B 0.9900 .
C27 C28 1.535(4) .
C27 H27A 0.9900 .
C27 H27B 0.9900 .
C28 C29 1.534(4) .
C28 H28A 0.9900 .
C28 H28B 0.9900 .
C29 C30 1.532(5) .
C29 H29A 0.9900 .
C29 H29B 0.9900 .
C30 H30A 0.9800 .
C30 H30B 0.9800 .
C30 H30C 0.9800 .

loop_
_geom_torsion_atom_site_label_1
_geom_torsion_atom_site_label_2
_geom_torsion_atom_site_label_3
_geom_torsion_atom_site_label_4
_geom_torsion
_geom_torsion_site_symmetry_1
_geom_torsion_site_symmetry_4
C18 C13 C14 C15 -0.3(4) . .
C5 C13 C14 C15 178.5(3) . .
C13 C14 C15 C16 0.4(5) . .
C14 C15 C16 C17 0.4(5) . .
C15 C16 C17 O1 -178.4(3) . .
C15 C16 C17 C18 -1.4(5) . .
C14 C13 C18 C17 -0.6(4) . .
C5 C13 C18 C17 -179.3(2) . .
O1 C17 C18 C13 178.6(3) . .
C16 C17 C18 C13 1.5(4) . .
C16 C17 O1 C31 -11.6(5) . .
C18 C17 O1 C31 171.2(3) . .
C1 N1 N2 C9 15.5(12) . .
C4 N1 N2 C9 -174.4(7) . .
N2 N1 N2 C9 6.7(7) 2_556 .
C1 N1 N2 C6 -170.0(7) . .
C4 N1 N2 C6 0.18(18) . .
N2 N1 N2 C6 -178.79(16) 2_556 .
C4 N1 C1 C10 -178.4(3) . 2_556
N2 N1 C1 C10 -8.7(9) . 2_556
N2 N1 C1 C10 0.3(3) 2_556 2_556
C4 N1 C1 C2 0.7(3) . .
N2 N1 C1 C2 170.4(6) . .
N2 N1 C1 C2 179.4(2) 2_556 .
N1 C1 C2 C3 -0.1(3) . .
C10 C1 C2 C3 179.1(2) 2_556 .
N1 C1 C2 C19 -179.7(2) . .
C10 C1 C2 C19 -0.6(4) 2_556 .
C1 C2 C3 C4 -0.5(3) . .
C19 C2 C3 C4 179.1(2) . .
C1 C2 C3 C11 -179.5(2) . .
C19 C2 C3 C11 0.1(4) . .
C1 N1 C4 C5 177.2(2) . .
N2 N1 C4 C5 -0.4(2) . .
C1 N1 C4 C3 -1.0(3) . .
N2 N1 C4 C3 -178.57(18) . .
C2 C3 C4 N1 1.0(3) . .
C11 C3 C4 N1 179.9(2) . .
C2 C3 C4 C5 -177.0(3) . .
C11 C3 C4 C5 1.9(4) . .
N1 C4 C5 C6 0.7(4) . .
C3 C4 C5 C6 178.4(2) . .
N1 C4 C5 C13 -178.7(2) . .
C3 C4 C5 C13 -0.9(4) . .
N1 C4 C5 C5 -0.32(17) . 2_556
C3 C4 C5 C5 177.5(3) . 2_556
C18 C13 C5 C6 93.8(3) . .
C14 C13 C5 C6 -85.0(3) . .
C18 C13 C5 C4 -86.8(3) . .
C14 C13 C5 C4 94.4(3) . .
C9 N2 C6 C5 178.8(2) . .
N1 N2 C6 C5 0.1(2) . .
C9 N2 C6 C7 -0.2(3) . .
N1 N2 C6 C7 -178.86(18) . .
C4 C5 C6 N2 -0.4(4) . .
C13 C5 C6 N2 178.9(2) . .
C5 C5 C6 N2 0.55(18) 2_556 .
C4 C5 C6 C7 178.3(2) . .
C13 C5 C6 C7 -2.3(4) . .
C5 C5 C6 C7 179.3(3) 2_556 .
N2 C6 C7 C8 0.7(3) . .
C5 C6 C7 C8 -178.1(2) . .
N2 C6 C7 C12 179.5(3) . .
C5 C6 C7 C12 0.6(4) . .
C6 C7 C8 C9 -0.9(3) . .
C12 C7 C8 C9 -179.8(2) . .
C6 C7 C8 C25 179.6(2) . .
C12 C7 C8 C25 0.7(4) . .
C6 N2 C9 C10 -179.9(3) . .
N1 N2 C9 C10 -5.6(9) . .
C6 N2 C9 C8 -0.4(3) . .
N1 N2 C9 C8 173.9(6) . .
C7 C8 C9 N2 0.9(3) . .
C25 C8 C9 N2 -179.7(2) . .
C7 C8 C9 C10 -179.6(2) . .
C25 C8 C9 C10 -0.2(4) . .
N2 C9 C10 C1 -2.2(5) . 2_556
C8 C9 C10 C1 178.4(3) . 2_556
N2 C9 C10 C10 0.0(2) . 2_556
C8 C9 C10 C10 -179.5(3) . 2_556
C3 C2 C19 C20 94.8(3) . .
C1 C2 C19 C20 -85.6(3) . .
C2 C19 C20 C21 -178.9(2) . .
C19 C20 C21 C22 -59.5(5) . .
C20 C21 C22 C23 -168.1(5) . .
C21 C22 C23 C24 162.0(6) . .
C7 C8 C25 C26 75.6(3) . .
C9 C8 C25 C26 -103.7(3) . .
C8 C25 C26 C27 71.0(3) . .
C25 C26 C27 C28 -173.7(2) . .
C26 C27 C28 C29 -175.5(3) . .
C27 C28 C29 C30 -177.7(3) . .
